data_1517903
loop_
_publ_author_name
'Aoki, Yoshiaki'
'Matsuki, Nobuo'
'Mori, Tadashi'
'Ikeda, Hiroshi'
'Inoue, Yoshihisa'

_publ_section_title
;
 Exciplex ensemble modulated by excitation mode in intramolecular
 charge-transfer dyad: effects of temperature, solvent polarity, and
 wavelength on photochemistry and photophysics of tethered
 naphthalene-dicyanoethene system.
;
_journal_issue 18
_journal_name_full 'Organic letters'
_journal_page_first 4888
_journal_page_last 4891
_journal_paper_doi 10.1021/ol502394g
_journal_volume 16
_journal_year 2014
_chemical_formula_moiety 'C18 H16 N2'
_chemical_formula_sum 'C18 H16 N2'
_chemical_formula_weight 260.34
_space_group_IT_number 15
_symmetry_cell_setting monoclinic
_symmetry_Int_Tables_number 15
_symmetry_space_group_name_Hall '-C 2yc'
_symmetry_space_group_name_H-M 'C 1 2/c 1'
_atom_sites_solution_hydrogens geom
_atom_sites_solution_primary direct
_atom_sites_solution_secondary difmap
_cell_angle_alpha 90.0000
_cell_angle_beta 97.2127(11)
_cell_angle_gamma 90.0000
_cell_formula_units_Z 8
_cell_length_a 13.4390(3)
_cell_length_b 7.57747(14)
_cell_length_c 28.7493(6)
_cell_measurement_reflns_used 17908
_cell_measurement_temperature 213
_cell_measurement_theta_max 68.22
_cell_measurement_theta_min 3.10
_cell_volume 2904.48(10)
_computing_cell_refinement 'RAPID AUTO'
_computing_data_collection 'RAPID AUTO (Rigaku, ????)'
_computing_data_reduction 'RAPID AUTO'
_computing_molecular_graphics 'CrystalStructure 4.0'
_computing_publication_material 'CrystalStructure 4.0 (Rigaku, 2010)'
_computing_structure_refinement 'SHELXL97 (Sheldrick, 2008)'
_computing_structure_solution 'SIR92 (Altomare, et al., 1994)'
_diffrn_ambient_temperature 213
_diffrn_detector_area_resol_mean 10.000
_diffrn_measured_fraction_theta_full 0.997
_diffrn_measured_fraction_theta_max 0.997
_diffrn_measurement_device_type 'Rigaku R-AXIS RAPID'
_diffrn_measurement_method \w
_diffrn_radiation_type 'Cu K\a'
_diffrn_radiation_wavelength 1.54187
_diffrn_reflns_av_R_equivalents 0.0427
_diffrn_reflns_limit_h_max 16
_diffrn_reflns_limit_h_min -16
_diffrn_reflns_limit_k_max 9
_diffrn_reflns_limit_k_min -9
_diffrn_reflns_limit_l_max 33
_diffrn_reflns_limit_l_min -34
_diffrn_reflns_number 18711
_diffrn_reflns_theta_full 68.22
_diffrn_reflns_theta_max 68.21
_diffrn_standards_number 0
_exptl_absorpt_coefficient_mu 0.544
_exptl_absorpt_correction_T_max 0.849
_exptl_absorpt_correction_T_min 0.677
_exptl_absorpt_correction_type multi-scan
_exptl_absorpt_process_details 'ABSCOR (Rigaku, 1995)'
_exptl_crystal_colour colorless
_exptl_crystal_density_diffrn 1.191
_exptl_crystal_density_method 'not measured'
_exptl_crystal_description prism
_exptl_crystal_F_000 1104.00
_exptl_crystal_size_max 0.500
_exptl_crystal_size_mid 0.500
_exptl_crystal_size_min 0.300
_refine_diff_density_max 0.150
_refine_diff_density_min -0.240
_refine_ls_extinction_method none
_refine_ls_goodness_of_fit_ref 1.023
_refine_ls_hydrogen_treatment refxyz
_refine_ls_number_parameters 245
_refine_ls_number_reflns 2650
_refine_ls_number_restraints 0
_refine_ls_R_factor_gt 0.0529
_refine_ls_shift/su_max 0.001
_refine_ls_structure_factor_coef Fsqd
_refine_ls_weighting_details 'w = 1/[\s^2^(Fo^2^)+(0.0956P)^2^+0.0000P] where P=(Fo^2^+2Fc^2^)/3'
_refine_ls_weighting_scheme calc
_refine_ls_wR_factor_ref 0.1461
_reflns_number_gt 1958
_reflns_number_total 2650
_reflns_threshold_expression F^2^>2.0\s(F^2^)
_cod_data_source_file ol502394g_si_003.cif
_cod_data_source_block n3_ether
_cod_original_cell_volume 2904.49(10)
_cod_database_code 1517903

loop_
_symmetry_equiv_pos_site_id
_symmetry_equiv_pos_as_xyz
1 +X,+Y,+Z
2 -X,+Y,1/2-Z
3 -X,-Y,-Z
4 +X,-Y,1/2+Z
5 1/2+X,1/2+Y,+Z
6 1/2-X,1/2+Y,1/2-Z
7 1/2-X,1/2-Y,-Z
8 1/2+X,1/2-Y,1/2+Z

loop_
_atom_site_label
_atom_site_type_symbol
_atom_site_fract_x
_atom_site_fract_y
_atom_site_fract_z
_atom_site_U_iso_or_equiv
_atom_site_adp_type
_atom_site_occupancy
_atom_site_symmetry_multiplicity
_atom_site_calc_flag
N1 N 0.86743(13) 0.3753(3) 0.00909(6) 0.0817(6) Uani 1.0 8 d
N2 N 0.59504(13) 0.6119(3) -0.05998(6) 0.0812(6) Uani 1.0 8 d
C1 C 0.64499(13) 0.11294(19) 0.14123(5) 0.0525(5) Uani 1.0 8 d
C2 C 0.54605(15) 0.0868(3) 0.14431(6) 0.0608(5) Uani 1.0 8 d
C3 C 0.51215(15) -0.0429(3) 0.17341(7) 0.0651(5) Uani 1.0 8 d
C4 C 0.58003(14) -0.1485(3) 0.20012(6) 0.0596(5) Uani 1.0 8 d
C5 C 0.68448(12) -0.12543(19) 0.19853(5) 0.0484(4) Uani 1.0 8 d
C6 C 0.75505(15) -0.2307(3) 0.22618(6) 0.0597(5) Uani 1.0 8 d
C7 C 0.85486(16) -0.2081(3) 0.22548(6) 0.0670(5) Uani 1.0 8 d
C8 C 0.88960(15) -0.0802(3) 0.19627(6) 0.0629(5) Uani 1.0 8 d
C9 C 0.82393(14) 0.0247(2) 0.16861(6) 0.0555(5) Uani 1.0 8 d
C10 C 0.71741(12) 0.00682(18) 0.16875(5) 0.0462(4) Uani 1.0 8 d
C11 C 0.67743(16) 0.2556(2) 0.10925(6) 0.0580(5) Uani 1.0 8 d
C12 C 0.70237(15) 0.4296(2) 0.13506(6) 0.0560(5) Uani 1.0 8 d
C13 C 0.75035(14) 0.5650(2) 0.10459(5) 0.0542(5) Uani 1.0 8 d
C14 C 0.68323(12) 0.60688(17) 0.06020(5) 0.0495(4) Uani 1.0 8 d
C15 C 0.70626(12) 0.55016(19) 0.01826(5) 0.0509(4) Uani 1.0 8 d
C16 C 0.59124(17) 0.7103(3) 0.06425(8) 0.0681(6) Uani 1.0 8 d
C17 C 0.79630(14) 0.4532(3) 0.01363(6) 0.0587(5) Uani 1.0 8 d
C18 C 0.64366(14) 0.5845(2) -0.02505(6) 0.0598(5) Uani 1.0 8 d
H1 H 0.4979(14) 0.158(3) 0.1247(7) 0.080(6) Uiso 1.0 8 d
H2 H 0.4409(18) -0.070(3) 0.1781(7) 0.102(7) Uiso 1.0 8 d
H3 H 0.5624(13) -0.239(3) 0.2215(7) 0.068(5) Uiso 1.0 8 d
H4 H 0.7251(13) -0.325(3) 0.2467(7) 0.077(6) Uiso 1.0 8 d
H5 H 0.9044(14) -0.290(3) 0.2460(7) 0.082(6) Uiso 1.0 8 d
H6 H 0.9618(17) -0.057(3) 0.1947(7) 0.096(7) Uiso 1.0 8 d
H7 H 0.8459(13) 0.112(3) 0.1486(6) 0.067(6) Uiso 1.0 8 d
H8 H 0.7516(14) 0.219(3) 0.0996(6) 0.071(5) Uiso 1.0 8 d
H9 H 0.6212(13) 0.277(3) 0.0843(6) 0.063(5) Uiso 1.0 8 d
H10 H 0.7529(14) 0.410(3) 0.1649(7) 0.073(6) Uiso 1.0 8 d
H11 H 0.6380(13) 0.487(3) 0.1470(6) 0.071(5) Uiso 1.0 8 d
H12 H 0.8149(13) 0.514(3) 0.0979(6) 0.055(5) Uiso 1.0 8 d
H13 H 0.7645(12) 0.681(3) 0.1231(6) 0.061(5) Uiso 1.0 8 d
H14 H 0.6107(18) 0.825(4) 0.0770(8) 0.116(9) Uiso 1.0 8 d
H15 H 0.5536(17) 0.741(3) 0.0332(8) 0.095(7) Uiso 1.0 8 d
H16 H 0.5539(18) 0.652(4) 0.0825(9) 0.111(9) Uiso 1.0 8 d

loop_
_atom_site_aniso_label
_atom_site_aniso_U_11
_atom_site_aniso_U_22
_atom_site_aniso_U_33
_atom_site_aniso_U_12
_atom_site_aniso_U_13
_atom_site_aniso_U_23
N1 0.0810(12) 0.0838(12) 0.0792(12) 0.0113(10) 0.0055(9) -0.0122(9)
N2 0.0984(13) 0.0802(12) 0.0584(10) -0.0071(9) -0.0168(9) 0.0102(8)
C1 0.0723(11) 0.0416(8) 0.0414(9) 0.0003(8) -0.0014(8) -0.0029(6)
C2 0.0683(12) 0.0514(10) 0.0587(11) 0.0044(9) -0.0071(9) -0.0001(8)
C3 0.0617(11) 0.0621(11) 0.0714(12) -0.0033(9) 0.0073(9) -0.0062(9)
C4 0.0733(12) 0.0500(10) 0.0568(11) -0.0081(9) 0.0127(9) 0.0015(8)
C5 0.0656(10) 0.0407(8) 0.0381(8) -0.0000(7) 0.0031(7) -0.0010(6)
C6 0.0796(13) 0.0501(10) 0.0466(9) 0.0034(9) -0.0027(9) 0.0027(7)
C7 0.0781(14) 0.0582(11) 0.0605(11) 0.0081(10) -0.0077(10) -0.0008(9)
C8 0.0594(11) 0.0605(11) 0.0661(12) 0.0047(9) -0.0029(9) -0.0085(9)
C9 0.0726(12) 0.0450(9) 0.0491(10) -0.0056(8) 0.0090(8) -0.0052(7)
C10 0.0622(10) 0.0384(8) 0.0369(8) -0.0010(7) 0.0024(7) -0.0041(6)
C11 0.0817(13) 0.0442(9) 0.0449(9) -0.0016(8) -0.0043(9) 0.0031(7)
C12 0.0773(12) 0.0450(9) 0.0442(10) -0.0044(8) 0.0013(9) -0.0008(7)
C13 0.0710(12) 0.0449(9) 0.0443(9) -0.0031(8) -0.0025(8) 0.0003(7)
C14 0.0607(10) 0.0350(8) 0.0511(9) -0.0065(7) 0.0006(8) 0.0028(6)
C15 0.0617(10) 0.0407(8) 0.0479(9) -0.0049(7) -0.0030(7) 0.0040(7)
C16 0.0742(13) 0.0579(12) 0.0711(13) 0.0088(10) 0.0054(11) 0.0010(10)
C17 0.0727(12) 0.0531(10) 0.0492(10) -0.0038(9) 0.0030(9) -0.0019(8)
C18 0.0748(12) 0.0507(9) 0.0510(10) -0.0071(8) -0.0034(9) 0.0041(8)

loop_
_atom_type_symbol
_atom_type_description
_atom_type_scat_dispersion_real
_atom_type_scat_dispersion_imag
_atom_type_scat_source
C C 0.0181 0.0091
;
International Tables for Crystallography
(1992, Vol. C, Tables 4.2.6.8 and 6.1.1.4)
;
H H 0.0000 0.0000
;
International Tables for Crystallography
(1992, Vol. C, Table 6.1.1.4)
;
N N 0.0311 0.0180
;
International Tables for Crystallography
(1992, Vol. C, Tables 4.2.6.8 and 6.1.1.4)
;

loop_
_geom_angle_atom_site_label_1
_geom_angle_atom_site_label_2
_geom_angle_atom_site_label_3
_geom_angle
_geom_angle_publ_flag
C2 C1 C10 119.22(15) yes
C2 C1 C11 120.07(15) yes
C10 C1 C11 120.70(16) yes
C1 C2 C3 122.32(17) yes
C2 C3 C4 119.93(19) yes
C3 C4 C5 119.98(17) yes
C4 C5 C6 120.71(15) yes
C4 C5 C10 119.26(14) yes
C6 C5 C10 120.03(16) yes
C5 C6 C7 121.23(17) yes
C6 C7 C8 120.11(18) yes
C7 C8 C9 120.79(19) yes
C8 C9 C10 120.94(16) yes
C1 C10 C5 119.29(15) yes
C1 C10 C9 123.82(14) yes
C5 C10 C9 116.89(14) yes
C1 C11 C12 112.47(14) yes
C11 C12 C13 112.33(15) yes
C12 C13 C14 111.96(15) yes
C13 C14 C15 120.70(15) yes
C13 C14 C16 117.61(15) yes
C15 C14 C16 121.69(15) yes
C14 C15 C17 122.36(14) yes
C14 C15 C18 122.74(15) yes
C17 C15 C18 114.90(15) yes
N1 C17 C15 178.74(18) yes
N2 C18 C15 178.9(2) yes
C1 C2 H1 117.9(12) no
C3 C2 H1 119.7(12) no
C2 C3 H2 127.4(12) no
C4 C3 H2 112.7(12) no
C3 C4 H3 124.6(10) no
C5 C4 H3 115.4(10) no
C5 C6 H4 115.4(10) no
C7 C6 H4 123.3(10) no
C6 C7 H5 118.9(11) no
C8 C7 H5 121.0(11) no
C7 C8 H6 123.6(12) no
C9 C8 H6 115.6(12) no
C8 C9 H7 122.1(10) no
C10 C9 H7 116.9(10) no
C1 C11 H8 108.1(9) no
C1 C11 H9 107.8(11) no
C12 C11 H8 100.9(9) no
C12 C11 H9 108.2(10) no
H8 C11 H9 119.4(14) no
C11 C12 H10 110.9(10) no
C11 C12 H11 111.7(10) no
C13 C12 H10 106.9(10) no
C13 C12 H11 109.2(10) no
H10 C12 H11 105.6(14) no
C12 C13 H12 106.9(10) no
C12 C13 H13 109.6(10) no
C14 C13 H12 111.4(9) no
C14 C13 H13 108.2(9) no
H12 C13 H13 108.8(13) no
C14 C16 H14 108.4(15) no
C14 C16 H15 112.8(14) no
C14 C16 H16 108.7(16) no
H14 C16 H15 102.5(19) no
H14 C16 H16 112(3) no
H15 C16 H16 113(2) no

loop_
_geom_bond_atom_site_label_1
_geom_bond_atom_site_label_2
_geom_bond_distance
_geom_bond_publ_flag
N1 C17 1.144(3) yes
N2 C18 1.146(3) yes
C1 C2 1.358(3) yes
C1 C10 1.424(2) yes
C1 C11 1.518(3) yes
C2 C3 1.403(3) yes
C3 C4 1.373(3) yes
C4 C5 1.421(3) yes
C5 C6 1.407(3) yes
C5 C10 1.424(2) yes
C6 C7 1.355(3) yes
C7 C8 1.400(3) yes
C8 C9 1.366(3) yes
C9 C10 1.438(3) yes
C11 C12 1.529(3) yes
C12 C13 1.542(3) yes
C13 C14 1.501(2) yes
C14 C15 1.352(3) yes
C14 C16 1.481(3) yes
C15 C17 1.436(3) yes
C15 C18 1.436(3) yes
C2 H1 0.970(19) no
C3 H2 1.00(3) no
C4 H3 0.971(18) no
C6 H4 1.04(2) no
C7 H5 1.036(19) no
C8 H6 0.99(3) no
C9 H7 0.949(18) no
C11 H8 1.104(19) no
C11 H9 0.989(17) no
C12 H10 1.035(17) no
C12 H11 1.062(18) no
C13 H12 0.990(17) no
C13 H13 1.032(18) no
C16 H14 0.97(3) no
C16 H15 1.00(3) no
C16 H16 0.89(3) no

loop_
_geom_contact_atom_site_label_1
_geom_contact_atom_site_label_2
_geom_contact_distance
_geom_contact_publ_flag
_geom_contact_site_symmetry_2
N1 C14 3.504(3) no .
N1 C18 3.432(3) no .
N2 C14 3.509(3) no .
N2 C17 3.436(3) no .
C1 C4 2.815(3) no .
C2 C5 2.784(3) no .
C2 C12 3.372(3) no .
C3 C10 2.804(3) no .
C5 C8 2.787(3) no .
C6 C9 2.779(3) no .
C7 C10 2.823(3) no .
C9 C11 3.001(3) no .
C9 C12 3.552(3) no .
C10 C12 3.345(2) no .
C11 C14 3.018(2) no .
C11 C15 3.497(3) no .
C12 C15 3.487(3) no .
C12 C16 3.184(3) no .
C13 C17 2.889(3) no .
C16 C18 2.907(3) no .
N1 C11 3.522(3) no 7_655
N1 C15 3.435(3) no 7_655
N1 C16 3.454(3) no 5_545
N1 C17 3.332(3) no 7_655
N1 C18 3.520(3) no 7_655
N2 C9 3.587(3) no 7_655
N2 C13 3.553(3) no 7_665
N2 C16 3.488(3) no 3_665
C6 C10 3.597(3) no 6_645
C9 N2 3.587(3) no 7_655
C10 C6 3.597(3) no 6_655
C11 N1 3.522(3) no 7_655
C13 N2 3.553(3) no 7_665
C14 C18 3.534(3) no 7_665
C15 N1 3.435(3) no 7_655
C15 C15 3.459(2) no 7_665
C15 C18 3.416(3) no 7_665
C16 N1 3.454(3) no 5_455
C16 N2 3.488(3) no 3_665
C17 N1 3.332(3) no 7_655
C17 C17 3.376(3) no 7_655
C18 N1 3.520(3) no 7_655
C18 C14 3.534(3) no 7_665
C18 C15 3.416(3) no 7_665
N1 H8 3.408(18) no .
N1 H12 2.929(16) no .
N2 H15 2.97(3) no .
C1 H2 3.36(3) no .
C1 H7 2.682(17) no .
C1 H10 2.714(17) no .
C1 H11 2.838(19) no .
C2 H3 3.310(18) no .
C2 H8 3.344(19) no .
C2 H9 2.552(18) no .
C2 H11 3.268(19) no .
C4 H1 3.28(2) no .
C4 H4 2.594(18) no .
C5 H2 3.28(3) no .
C5 H5 3.336(19) no .
C5 H7 3.285(18) no .
C6 H3 2.577(17) no .
C6 H6 3.30(3) no .
C7 H7 3.275(18) no .
C8 H4 3.35(2) no .
C9 H5 3.34(2) no .
C9 H8 2.562(17) no .
C9 H10 3.066(17) no .
C10 H1 3.270(19) no .
C10 H3 3.303(18) no .
C10 H4 3.36(2) no .
C10 H6 3.31(3) no .
C10 H8 2.641(18) no .
C10 H9 3.313(17) no .
C10 H10 3.093(17) no .
C11 H1 2.61(2) no .
C11 H7 2.635(17) no .
C11 H12 2.741(17) no .
C11 H13 3.434(18) no .
C11 H16 3.47(3) no .
C12 H1 3.41(2) no .
C12 H7 3.076(18) no .
C12 H14 3.57(3) no .
C12 H16 2.89(3) no .
C13 H8 2.627(18) no .
C13 H9 2.805(17) no .
C13 H14 2.77(3) no .
C13 H15 3.41(2) no .
C13 H16 2.72(3) no .
C14 H8 3.242(18) no .
C14 H9 2.751(17) no .
C14 H10 3.385(18) no .
C14 H11 2.795(18) no .
C15 H8 3.432(17) no .
C15 H9 3.120(18) no .
C15 H12 2.571(15) no .
C15 H13 3.176(16) no .
C15 H14 3.06(3) no .
C15 H15 2.59(3) no .
C15 H16 3.03(3) no .
C16 H9 3.349(17) no .
C16 H11 2.925(18) no .
C16 H12 3.384(16) no .
C16 H13 2.711(15) no .
C17 H8 3.161(18) no .
C17 H9 3.556(18) no .
C17 H12 2.448(15) no .
C18 H14 3.53(3) no .
C18 H15 2.49(3) no .
C18 H16 3.50(3) no .
H1 H2 2.49(3) no .
H1 H9 2.32(3) no .
H1 H11 3.14(3) no .
H2 H3 2.32(3) no .
H3 H4 2.31(3) no .
H4 H5 2.43(3) no .
H5 H6 2.48(3) no .
H6 H7 2.30(3) no .
H7 H8 1.95(3) no .
H7 H9 3.56(3) no .
H7 H10 2.65(3) no .
H7 H12 3.38(3) no .
H8 H10 2.37(3) no .
H8 H11 2.97(3) no .
H8 H12 2.40(3) no .
H8 H13 3.56(3) no .
H9 H10 2.91(3) no .
H9 H11 2.39(3) no .
H9 H12 3.15(3) no .
H9 H16 2.98(3) no .
H10 H12 2.33(3) no .
H10 H13 2.40(3) no .
H11 H12 2.92(3) no .
H11 H13 2.41(3) no .
H11 H14 3.25(4) no .
H11 H16 2.40(3) no .
H13 H14 2.56(3) no .
H13 H16 2.93(3) no .
N1 H8 3.403(16) no 7_655
N1 H9 2.943(18) no 7_655
N1 H14 3.40(3) no 7_665
N1 H15 2.71(3) no 5_545
N1 H15 3.38(3) no 7_665
N1 H16 3.50(3) no 5_545
N2 H1 2.73(2) no 3_665
N2 H7 3.243(18) no 7_655
N2 H8 3.523(18) no 7_655
N2 H9 3.021(17) no 3_665
N2 H12 3.319(17) no 7_665
N2 H13 3.191(17) no 7_665
N2 H15 3.48(3) no 3_665
N2 H16 2.85(3) no 3_665
C1 H4 3.497(18) no 6_655
C1 H5 3.47(2) no 6_655
C1 H14 2.86(3) no 1_545
C2 H5 3.28(2) no 6_655
C2 H6 3.33(3) no 5_455
C2 H12 3.270(16) no 5_445
C2 H14 2.98(3) no 1_545
C3 H5 3.30(2) no 5_455
C3 H5 3.11(2) no 6_655
C3 H7 3.453(17) no 5_445
C3 H10 3.481(18) no 5_445
C3 H12 3.237(15) no 5_445
C3 H14 3.37(3) no 1_545
C3 H16 3.59(3) no 1_545
C4 H2 3.60(2) no 2_655
C4 H3 3.209(19) no 2_655
C4 H5 3.12(2) no 6_655
C4 H6 3.47(3) no 5_445
C4 H11 3.299(19) no 1_545
C5 H4 2.94(2) no 6_655
C5 H5 3.31(2) no 6_655
C5 H11 3.316(18) no 1_545
C5 H13 2.932(17) no 1_545
C5 H14 3.53(3) no 1_545
C6 H4 3.18(2) no 6_655
C6 H10 3.244(18) no 1_545
C6 H10 3.322(19) no 6_645
C6 H11 3.369(17) no 1_545
C6 H13 3.056(16) no 1_545
C7 H2 3.33(3) no 5_545
C7 H4 3.23(2) no 6_655
C7 H5 3.295(19) no 2_755
C7 H6 3.35(2) no 2_755
C7 H10 3.565(17) no 1_545
C7 H13 3.154(16) no 1_545
C8 H1 3.32(2) no 5_545
C8 H3 3.488(17) no 5_555
C8 H3 3.506(18) no 6_655
C8 H4 3.07(2) no 6_655
C8 H5 3.433(19) no 2_755
C8 H6 3.50(2) no 2_755
C8 H13 3.105(16) no 1_545
C9 H2 3.45(3) no 5_555
C9 H4 2.84(2) no 6_655
C9 H13 2.979(18) no 1_545
C10 H4 2.767(19) no 6_655
C10 H5 3.48(2) no 6_655
C10 H13 2.904(18) no 1_545
C10 H14 3.16(3) no 1_545
C11 H14 3.48(3) no 1_545
C12 H2 3.29(3) no 5_555
C13 H1 3.379(19) no 5_555
C13 H2 3.27(3) no 5_555
C17 H8 3.490(17) no 7_655
C17 H14 3.46(3) no 7_665
C17 H15 3.46(3) no 7_665
C18 H8 3.552(18) no 7_655
C18 H16 3.45(3) no 3_665
H1 N2 2.73(2) no 3_665
H1 C8 3.32(2) no 5_455
H1 C13 3.379(19) no 5_445
H1 H6 3.03(3) no 5_455
H1 H12 2.71(3) no 5_445
H1 H13 3.14(3) no 5_445
H1 H14 3.33(4) no 1_545
H2 C4 3.60(2) no 2_655
H2 C7 3.33(3) no 5_455
H2 C9 3.45(3) no 5_445
H2 C12 3.29(3) no 5_445
H2 C13 3.27(3) no 5_445
H2 H3 3.17(3) no 2_655
H2 H5 2.97(3) no 5_455
H2 H5 3.53(3) no 6_655
H2 H7 2.81(3) no 5_445
H2 H8 3.56(3) no 5_445
H2 H10 2.51(3) no 5_445
H2 H12 2.76(3) no 5_445
H2 H13 3.28(3) no 5_445
H3 C4 3.209(19) no 2_655
H3 C8 3.488(17) no 5_445
H3 C8 3.506(18) no 6_645
H3 H2 3.17(3) no 2_655
H3 H3 2.49(3) no 2_655
H3 H5 3.55(3) no 6_655
H3 H6 2.82(3) no 5_445
H3 H6 3.45(3) no 6_645
H3 H7 3.55(3) no 5_445
H3 H11 3.24(3) no 1_545
H4 C1 3.497(18) no 6_645
H4 C5 2.94(2) no 6_645
H4 C6 3.18(2) no 6_645
H4 C7 3.23(2) no 6_645
H4 C8 3.07(2) no 6_645
H4 C9 2.84(2) no 6_645
H4 C10 2.767(19) no 6_645
H4 H7 3.30(3) no 6_645
H4 H10 3.15(3) no 1_545
H4 H10 3.08(3) no 6_645
H4 H11 3.29(3) no 1_545
H5 C1 3.47(2) no 6_645
H5 C2 3.28(2) no 6_645
H5 C3 3.30(2) no 5_545
H5 C3 3.11(2) no 6_645
H5 C4 3.12(2) no 6_645
H5 C5 3.31(2) no 6_645
H5 C7 3.295(19) no 2_755
H5 C8 3.433(19) no 2_755
H5 C10 3.48(2) no 6_645
H5 H2 2.97(3) no 5_545
H5 H2 3.53(3) no 6_645
H5 H3 3.55(3) no 6_645
H5 H5 2.55(3) no 2_755
H5 H6 2.91(3) no 2_755
H6 C2 3.33(3) no 5_545
H6 C4 3.47(3) no 5_555
H6 C7 3.35(2) no 2_755
H6 C8 3.50(2) no 2_755
H6 H1 3.03(3) no 5_545
H6 H3 2.82(3) no 5_555
H6 H3 3.45(3) no 6_655
H6 H5 2.91(3) no 2_755
H6 H6 3.22(3) no 2_755
H6 H11 2.90(3) no 5_545
H7 N2 3.243(18) no 7_655
H7 C3 3.453(17) no 5_555
H7 H2 2.81(3) no 5_555
H7 H3 3.55(3) no 5_555
H7 H4 3.30(3) no 6_655
H7 H13 3.50(3) no 1_545
H7 H16 3.58(4) no 5_545
H8 N1 3.403(16) no 7_655
H8 N2 3.523(18) no 7_655
H8 C17 3.490(17) no 7_655
H8 C18 3.552(18) no 7_655
H8 H2 3.56(3) no 5_555
H8 H14 3.55(4) no 1_545
H9 N1 2.943(18) no 7_655
H9 N2 3.021(17) no 3_665
H9 H14 3.43(4) no 1_545
H10 C3 3.481(18) no 5_555
H10 C6 3.244(18) no 1_565
H10 C6 3.322(19) no 6_655
H10 C7 3.565(17) no 1_565
H10 H2 2.51(3) no 5_555
H10 H4 3.15(3) no 1_565
H10 H4 3.08(3) no 6_655
H11 C4 3.299(19) no 1_565
H11 C5 3.316(18) no 1_565
H11 C6 3.369(17) no 1_565
H11 H3 3.24(3) no 1_565
H11 H4 3.29(3) no 1_565
H11 H6 2.90(3) no 5_455
H12 N2 3.319(17) no 7_665
H12 C2 3.270(16) no 5_555
H12 C3 3.237(15) no 5_555
H12 H1 2.71(3) no 5_555
H12 H2 2.76(3) no 5_555
H13 N2 3.191(17) no 7_665
H13 C5 2.932(17) no 1_565
H13 C6 3.056(16) no 1_565
H13 C7 3.154(16) no 1_565
H13 C8 3.105(16) no 1_565
H13 C9 2.979(18) no 1_565
H13 C10 2.904(18) no 1_565
H13 H1 3.14(3) no 5_555
H13 H2 3.28(3) no 5_555
H13 H7 3.50(3) no 1_565
H14 N1 3.40(3) no 7_665
H14 C1 2.86(3) no 1_565
H14 C2 2.98(3) no 1_565
H14 C3 3.37(3) no 1_565
H14 C5 3.53(3) no 1_565
H14 C10 3.16(3) no 1_565
H14 C11 3.48(3) no 1_565
H14 C17 3.46(3) no 7_665
H14 H1 3.33(4) no 1_565
H14 H8 3.55(4) no 1_565
H14 H9 3.43(4) no 1_565
H15 N1 2.71(3) no 5_455
H15 N1 3.38(3) no 7_665
H15 N2 3.48(3) no 3_665
H15 C17 3.46(3) no 7_665
H16 N1 3.50(3) no 5_455
H16 N2 2.85(3) no 3_665
H16 C3 3.59(3) no 1_565
H16 C18 3.45(3) no 3_665
H16 H7 3.58(4) no 5_455

loop_
_geom_torsion_atom_site_label_1
_geom_torsion_atom_site_label_2
_geom_torsion_atom_site_label_3
_geom_torsion_atom_site_label_4
_geom_torsion
_geom_torsion_publ_flag
C2 C1 C10 C5 0.6(2) no
C2 C1 C10 C9 -179.25(13) no
C10 C1 C2 C3 -0.7(3) no
C2 C1 C11 C12 94.24(18) no
C11 C1 C2 C3 -179.84(13) no
C10 C1 C11 C12 -84.89(18) no
C11 C1 C10 C5 179.76(12) no
C11 C1 C10 C9 -0.1(2) no
C1 C2 C3 C4 0.2(3) no
C2 C3 C4 C5 0.5(3) no
C3 C4 C5 C6 179.05(15) no
C3 C4 C5 C10 -0.5(3) no
C4 C5 C6 C7 -179.00(14) no
C4 C5 C10 C1 -0.0(2) no
C4 C5 C10 C9 179.86(13) no
C6 C5 C10 C1 -179.60(13) no
C6 C5 C10 C9 0.3(2) no
C10 C5 C6 C7 0.6(3) no
C5 C6 C7 C8 -1.1(3) no
C6 C7 C8 C9 0.8(3) no
C7 C8 C9 C10 0.1(3) no
C8 C9 C10 C1 179.27(14) no
C8 C9 C10 C5 -0.6(3) no
C1 C11 C12 C13 171.34(14) no
C11 C12 C13 C14 58.82(19) no
C12 C13 C14 C15 -109.25(16) no
C12 C13 C14 C16 70.20(16) no
C13 C14 C15 C17 -2.0(3) no
C13 C14 C15 C18 179.01(12) no
C16 C14 C15 C17 178.56(14) no
C16 C14 C15 C18 -0.4(3) no
